data_7036577
loop_
_publ_author_name
'Yao, Shuang'
'Tam, Dennis Yiu Sun'
'Cheung, Pak Shing'
'Lam, Chi-Keung'
'Guo, Pei'
'Lam, Sik Lok'
'Lee, Hung Kay'

_publ_section_title
;
 Cobalt(ii) amido complexes derived from a monodentate arylamido ligand
 featuring a highly electron-withdrawing C6F5 substituent.
;
_journal_issue 41
_journal_name_full 'Dalton transactions (Cambridge, England : 2003)'
_journal_page_first 17950
_journal_page_last 17959
_journal_paper_doi 10.1039/c5dt00796h
_journal_volume 44
_journal_year 2015
_chemical_formula_sum 'C25 H36 Co F5 N3'
_chemical_formula_weight 532.50
_chemical_properties_physical 'Air-sensitive, Moisture-sensitive, Oxygen-sensitive'
_space_group_crystal_system monoclinic
_space_group_IT_number 15
_space_group_name_Hall '-C 2yc'
_space_group_name_H-M_alt 'C 1 2/c 1'
_symmetry_space_group_name_Hall '-C 2yc'
_symmetry_space_group_name_H-M 'C 1 2/c 1'
_atom_sites_solution_hydrogens geom
_audit_creation_method SHELXL-2014/6
_audit_update_record
;
2015-06-19 deposited with the CCDC.
2015-09-18 downloaded from the CCDC.
;
_cell_angle_alpha 90
_cell_angle_beta 117.007(6)
_cell_angle_gamma 90
_cell_formula_units_Z 8
_cell_length_a 19.029(5)
_cell_length_b 19.750(5)
_cell_length_c 16.221(4)
_cell_measurement_reflns_used 842
_cell_measurement_temperature 293(2)
_cell_measurement_theta_max 20.51
_cell_measurement_theta_min 2.4
_cell_volume 5431(2)
_computing_cell_refinement 'BRUKER SMART CCD DIFFRACTOMETER'
_computing_data_collection 'BRUKER SMART CCD DIFFRACTOMETER'
_computing_data_reduction 'BRUKER SMART CCD DIFFRACTOMETER'
_computing_molecular_graphics 'BRUKER SHELXTL'
_computing_publication_material 'BRUKER SHELXTL'
_computing_structure_refinement 'SHELXL-2014/6 (Sheldrick, 2014)'
_diffrn_ambient_temperature 293(2)
_diffrn_measured_fraction_theta_full 0.963
_diffrn_measured_fraction_theta_max 0.963
_diffrn_measurement_device_type 'BRUKER SMART CCD DIFFRACTOMETER'
_diffrn_measurement_method 'OMEGA SCAN'
_diffrn_radiation_type MoK\a
_diffrn_radiation_wavelength 0.71073
_diffrn_reflns_av_R_equivalents 0.1430
_diffrn_reflns_av_unetI/netI 0.1424
_diffrn_reflns_laue_measured_fraction_full 0.963
_diffrn_reflns_laue_measured_fraction_max 0.963
_diffrn_reflns_limit_h_max 22
_diffrn_reflns_limit_h_min -21
_diffrn_reflns_limit_k_max 23
_diffrn_reflns_limit_k_min -17
_diffrn_reflns_limit_l_max 19
_diffrn_reflns_limit_l_min -19
_diffrn_reflns_number 13078
_diffrn_reflns_point_group_measured_fraction_full 0.963
_diffrn_reflns_point_group_measured_fraction_max 0.963
_diffrn_reflns_theta_full 25.242
_diffrn_reflns_theta_max 25.250
_diffrn_reflns_theta_min 1.583
_exptl_absorpt_coefficient_mu 0.683
_exptl_absorpt_correction_T_max 1.0000
_exptl_absorpt_correction_T_min 0.063143
_exptl_absorpt_correction_type multi-scan
_exptl_crystal_colour green
_exptl_crystal_density_diffrn 1.302
_exptl_crystal_description block
_exptl_crystal_F_000 2232
_exptl_crystal_size_max 0.400
_exptl_crystal_size_mid 0.300
_exptl_crystal_size_min 0.200
_refine_diff_density_max 0.712
_refine_diff_density_min -0.667
_refine_diff_density_rms 0.117
_refine_ls_extinction_method none
_refine_ls_goodness_of_fit_ref 0.935
_refine_ls_hydrogen_treatment riding
_refine_ls_matrix_type full
_refine_ls_number_parameters 307
_refine_ls_number_reflns 4752
_refine_ls_number_restraints 1
_refine_ls_restrained_S_all 0.936
_refine_ls_R_factor_all 0.2052
_refine_ls_R_factor_gt 0.0903
_refine_ls_shift/su_max 0.005
_refine_ls_shift/su_mean 0.001
_refine_ls_structure_factor_coef Fsqd
_refine_ls_weighting_details 'w=1/[\s^2^(Fo^2^)+(0.1795P)^2^] where P=(Fo^2^+2Fc^2^)/3'
_refine_ls_weighting_scheme calc
_refine_ls_wR_factor_gt 0.2338
_refine_ls_wR_factor_ref 0.3388
_reflns_Friedel_coverage 0.000
_reflns_number_gt 1648
_reflns_number_total 4752
_reflns_threshold_expression 'I > 2\s(I)'
_cod_data_source_file c5dt00796h1.cif
_cod_data_source_block Complex_5
_cod_depositor_comments 'Adding full bibliography for 7036576--7036582.cif.'
_cod_original_cell_volume 5432(2)
_cod_database_code 7036577
_shelx_space_group_comment
;
The symmetry employed for this shelxl refinement is uniquely defined
by the following loop, which should always be used as a source of
symmetry information in preference to the above space-group names.
They are only intended as comments.
;
_shelx_estimated_absorpt_t_min 0.772
_shelx_estimated_absorpt_t_max 0.876
_shelxl_version_number 2014/6

loop_
_space_group_symop_operation_xyz
'x, y, z'
'-x, y, -z+1/2'
'x+1/2, y+1/2, z'
'-x+1/2, y+1/2, -z+1/2'
'-x, -y, -z'
'x, -y, z-1/2'
'-x+1/2, -y+1/2, -z'
'x+1/2, -y+1/2, z-1/2'

loop_
_atom_site_label
_atom_site_type_symbol
_atom_site_fract_x
_atom_site_fract_y
_atom_site_fract_z
_atom_site_U_iso_or_equiv
_atom_site_adp_type
_atom_site_occupancy
_atom_site_site_symmetry_order
_atom_site_calc_flag
_atom_site_refinement_flags_posn
_atom_site_refinement_flags_adp
Co1 Co 0.25822(7) 0.51856(6) 0.76210(10) 0.0662(6) Uani 1 1 d . .
F1 F 0.2125(4) 0.2758(2) 0.7910(5) 0.095(2) Uani 1 1 d . .
F2 F 0.1139(5) 0.2391(3) 0.8534(6) 0.124(3) Uani 1 1 d . .
F3 F 0.0252(4) 0.3288(3) 0.8913(5) 0.108(2) Uani 1 1 d . .
F4 F 0.0422(3) 0.4634(3) 0.8647(4) 0.0881(18) Uani 1 1 d . .
F5 F 0.1395(3) 0.5041(2) 0.7995(4) 0.0722(16) Uani 1 1 d . .
N1 N 0.2320(4) 0.4203(3) 0.7588(4) 0.0503(17) Uani 1 1 d . .
N2 N 0.3271(5) 0.5429(4) 0.6888(7) 0.078(2) Uani 1 1 d . .
N3 N 0.1711(4) 0.5843(3) 0.6635(5) 0.067(2) Uani 1 1 d . .
C1 C 0.1703(5) 0.3256(4) 0.8059(7) 0.064(2) Uani 1 1 d . .
C2 C 0.1224(6) 0.3038(4) 0.8425(7) 0.073(3) Uani 1 1 d . .
C3 C 0.0771(5) 0.3503(5) 0.8606(7) 0.071(3) Uani 1 1 d . .
C4 C 0.0857(5) 0.4164(5) 0.8480(7) 0.067(2) Uani 1 1 d . .
C5 C 0.1354(4) 0.4376(4) 0.8123(6) 0.051(2) Uani 1 1 d . .
C6 C 0.1840(4) 0.3929(4) 0.7921(6) 0.0478(19) Uani 1 1 d . .
C7 C 0.2783(5) 0.3719(3) 0.7342(6) 0.051(2) Uani 1 1 d . .
C8 C 0.3563(5) 0.3590(4) 0.7975(7) 0.060(2) Uani 1 1 d . .
C9 C 0.4016(6) 0.3202(5) 0.7691(8) 0.076(3) Uani 1 1 d . .
H9A H 0.4539 0.3117 0.8105 0.092 Uiso 1 1 calc R U
C10 C 0.3719(6) 0.2941(5) 0.6828(10) 0.088(3) Uani 1 1 d . .
H10A H 0.4038 0.2684 0.6652 0.106 Uiso 1 1 calc R U
C11 C 0.2965(6) 0.3056(5) 0.6228(8) 0.080(3) Uani 1 1 d . .
H11A H 0.2772 0.2867 0.5640 0.096 Uiso 1 1 calc R U
C12 C 0.2442(5) 0.3451(4) 0.6437(7) 0.060(2) Uani 1 1 d . .
C13 C 0.1590(6) 0.3532(5) 0.5740(8) 0.080(3) Uani 1 1 d . .
H13A H 0.1345 0.3846 0.6000 0.097 Uiso 1 1 calc R U
C14 C 0.1149(6) 0.2847(5) 0.5566(9) 0.101(4) Uani 1 1 d . .
H14A H 0.0608 0.2909 0.5121 0.151 Uiso 1 1 calc R U
H14B H 0.1393 0.2525 0.5334 0.151 Uiso 1 1 calc R U
H14C H 0.1174 0.2684 0.6136 0.151 Uiso 1 1 calc R U
C15 C 0.1478(7) 0.3821(6) 0.4811(9) 0.104(4) Uani 1 1 d . .
H15A H 0.0925 0.3861 0.4399 0.157 Uiso 1 1 calc R U
H15B H 0.1720 0.4260 0.4908 0.157 Uiso 1 1 calc R U
H15C H 0.1719 0.3524 0.4544 0.157 Uiso 1 1 calc R U
C16 C 0.3888(6) 0.3848(5) 0.8928(9) 0.093(3) Uani 1 1 d . .
H16A H 0.3538 0.4208 0.8938 0.112 Uiso 1 1 calc R U
C17 C 0.3925(8) 0.3295(8) 0.9628(10) 0.148(6) Uani 1 1 d . .
H17A H 0.4140 0.3486 1.0238 0.222 Uiso 1 1 calc R U
H17B H 0.3403 0.3128 0.9458 0.222 Uiso 1 1 calc R U
H17C H 0.4254 0.2929 0.9621 0.222 Uiso 1 1 calc R U
C18 C 0.4733(8) 0.4141(7) 0.9334(10) 0.147(6) Uani 1 1 d . .
H18A H 0.4891 0.4294 0.9955 0.220 Uiso 1 1 calc R U
H18B H 0.5090 0.3795 0.9339 0.220 Uiso 1 1 calc R U
H18C H 0.4743 0.4514 0.8960 0.220 Uiso 1 1 calc R U
C19 C 0.3928(8) 0.5865(7) 0.7483(11) 0.140(6) Uani 1 1 d . .
H19A H 0.4270 0.5622 0.8032 0.211 Uiso 1 1 calc R U
H19B H 0.4219 0.6000 0.7157 0.211 Uiso 1 1 calc R U
H19C H 0.3727 0.6260 0.7650 0.211 Uiso 1 1 calc R U
C20 C 0.3593(8) 0.4883(5) 0.6535(10) 0.111(5) Uani 1 1 d . .
H20A H 0.3976 0.4629 0.7046 0.166 Uiso 1 1 calc R U
H20B H 0.3172 0.4588 0.6142 0.166 Uiso 1 1 calc R U
H20C H 0.3838 0.5077 0.6187 0.166 Uiso 1 1 calc R U
C21 C 0.2724(9) 0.5743(8) 0.6048(13) 0.157(7) Uani 1 1 d D .
H21A H 0.2465 0.5391 0.5592 0.188 Uiso 1 1 calc R U
H21B H 0.3017 0.6023 0.5820 0.188 Uiso 1 1 calc R U
C22 C 0.2099(8) 0.6173(6) 0.6115(10) 0.120(4) Uani 1 1 d D .
H22A H 0.2336 0.6596 0.6419 0.143 Uiso 1 1 calc R U
H22B H 0.1699 0.6280 0.5495 0.143 Uiso 1 1 calc R U
C23 C 0.1447(8) 0.6368(5) 0.7069(10) 0.120(5) Uani 1 1 d . .
H23A H 0.1896 0.6613 0.7510 0.180 Uiso 1 1 calc R U
H23B H 0.1098 0.6673 0.6603 0.180 Uiso 1 1 calc R U
H23C H 0.1175 0.6161 0.7378 0.180 Uiso 1 1 calc R U
C24 C 0.1010(6) 0.5466(5) 0.5952(8) 0.096(3) Uani 1 1 d . .
H24A H 0.1179 0.5121 0.5665 0.144 Uiso 1 1 calc R U
H24B H 0.0739 0.5261 0.6263 0.144 Uiso 1 1 calc R U
H24C H 0.0662 0.5774 0.5489 0.144 Uiso 1 1 calc R U
C25 C 0.3123(6) 0.5631(5) 0.8893(7) 0.082(3) Uani 1 1 d . .
H25A H 0.3220 0.6099 0.8824 0.123 Uiso 1 1 calc R U
H25B H 0.2790 0.5596 0.9191 0.123 Uiso 1 1 calc R U
H25C H 0.3615 0.5406 0.9262 0.123 Uiso 1 1 calc R U

loop_
_atom_site_aniso_label
_atom_site_aniso_U_11
_atom_site_aniso_U_22
_atom_site_aniso_U_33
_atom_site_aniso_U_23
_atom_site_aniso_U_13
_atom_site_aniso_U_12
Co1 0.0762(9) 0.0481(8) 0.0887(12) -0.0035(6) 0.0500(8) -0.0042(6)
F1 0.138(5) 0.041(3) 0.158(6) 0.012(3) 0.114(5) 0.014(3)
F2 0.189(7) 0.064(4) 0.186(8) 0.018(4) 0.141(7) -0.015(4)
F3 0.112(4) 0.130(5) 0.129(6) 0.003(4) 0.097(4) -0.024(4)
F4 0.082(3) 0.104(4) 0.107(5) -0.015(3) 0.068(4) 0.015(3)
F5 0.090(4) 0.052(3) 0.101(5) -0.008(3) 0.067(4) 0.009(2)
N1 0.060(4) 0.047(4) 0.061(5) 0.002(3) 0.043(4) 0.009(3)
N2 0.093(6) 0.067(5) 0.095(7) 0.007(5) 0.060(6) -0.014(4)
N3 0.078(5) 0.048(4) 0.073(6) 0.002(4) 0.033(5) 0.003(4)
C1 0.076(6) 0.045(5) 0.096(8) 0.001(5) 0.061(6) 0.003(4)
C2 0.103(7) 0.048(5) 0.091(8) 0.013(5) 0.064(7) -0.005(5)
C3 0.081(6) 0.082(7) 0.078(7) -0.007(6) 0.060(6) -0.014(5)
C4 0.072(6) 0.073(6) 0.079(7) -0.001(5) 0.056(6) 0.014(5)
C5 0.059(5) 0.043(5) 0.060(6) 0.008(4) 0.036(4) 0.010(4)
C6 0.058(5) 0.044(4) 0.054(5) 0.002(4) 0.037(4) 0.002(3)
C7 0.057(5) 0.034(4) 0.080(7) -0.001(4) 0.047(5) -0.002(3)
C8 0.060(5) 0.048(5) 0.081(7) -0.018(5) 0.041(5) -0.002(4)
C9 0.063(6) 0.076(6) 0.100(9) -0.007(6) 0.045(6) 0.007(5)
C10 0.069(7) 0.082(7) 0.145(12) -0.020(7) 0.076(8) 0.006(5)
C11 0.096(8) 0.076(6) 0.097(8) -0.041(6) 0.069(7) -0.013(5)
C12 0.069(6) 0.051(5) 0.079(7) -0.019(5) 0.049(5) -0.008(4)
C13 0.076(7) 0.072(6) 0.112(9) -0.023(6) 0.058(7) 0.001(5)
C14 0.077(7) 0.106(8) 0.134(11) -0.032(8) 0.062(7) -0.031(6)
C15 0.110(9) 0.090(8) 0.095(10) -0.004(7) 0.031(8) -0.009(7)
C16 0.081(7) 0.069(6) 0.115(11) 0.009(7) 0.032(7) 0.030(5)
C17 0.138(12) 0.208(17) 0.075(10) -0.001(11) 0.029(9) -0.014(11)
C18 0.122(11) 0.139(12) 0.122(13) -0.034(10) 0.006(10) -0.036(9)
C19 0.120(10) 0.152(12) 0.165(15) -0.045(11) 0.078(10) -0.075(9)
C20 0.161(12) 0.094(8) 0.132(13) -0.019(8) 0.114(11) -0.032(8)
C21 0.148(13) 0.189(16) 0.178(17) 0.070(14) 0.112(14) -0.013(12)
C22 0.136(11) 0.110(9) 0.126(12) 0.036(9) 0.071(10) -0.014(8)
C23 0.169(12) 0.069(7) 0.141(13) 0.002(8) 0.086(11) 0.036(7)
C24 0.096(8) 0.094(8) 0.096(9) 0.007(7) 0.042(7) -0.004(7)
C25 0.078(6) 0.070(6) 0.088(8) -0.031(6) 0.030(6) -0.015(5)

loop_
_atom_type_symbol
_atom_type_description
_atom_type_scat_dispersion_real
_atom_type_scat_dispersion_imag
_atom_type_scat_source
C C 0.0033 0.0016 'International Tables Vol C Tables 4.2.6.8 and 6.1.1.4'
H H 0.0000 0.0000 'International Tables Vol C Tables 4.2.6.8 and 6.1.1.4'
N N 0.0061 0.0033 'International Tables Vol C Tables 4.2.6.8 and 6.1.1.4'
F F 0.0171 0.0103 'International Tables Vol C Tables 4.2.6.8 and 6.1.1.4'
Co Co 0.3494 0.9721 'International Tables Vol C Tables 4.2.6.8 and 6.1.1.4'

loop_
_geom_angle_atom_site_label_1
_geom_angle_atom_site_label_2
_geom_angle_atom_site_label_3
_geom_angle
N1 Co1 C25 116.8(3)
N1 Co1 N3 118.0(3)
C25 Co1 N3 111.0(3)
N1 Co1 N2 113.8(3)
C25 Co1 N2 107.7(4)
N3 Co1 N2 85.0(3)
C6 N1 C7 116.1(6)
C6 N1 Co1 125.3(5)
C7 N1 Co1 117.7(4)
C21 N2 C19 114.1(11)
C21 N2 C20 101.4(10)
C19 N2 C20 107.7(9)
C21 N2 Co1 104.9(6)
C19 N2 Co1 108.3(8)
C20 N2 Co1 120.4(6)
C23 N3 C24 109.0(9)
C23 N3 C22 109.1(8)
C24 N3 C22 107.6(9)
C23 N3 Co1 112.9(7)
C24 N3 Co1 112.4(6)
C22 N3 Co1 105.8(6)
F1 C1 C2 114.4(7)
F1 C1 C6 119.5(6)
C2 C1 C6 125.7(7)
F2 C2 C1 121.0(8)
F2 C2 C3 119.5(7)
C1 C2 C3 119.2(8)
C4 C3 F3 121.2(8)
C4 C3 C2 119.0(7)
F3 C3 C2 119.8(8)
C3 C4 F4 120.7(7)
C3 C4 C5 120.8(7)
F4 C4 C5 118.4(8)
F5 C5 C4 117.5(6)
F5 C5 C6 119.0(6)
C4 C5 C6 123.5(7)
N1 C6 C1 130.6(6)
N1 C6 C5 117.9(6)
C1 C6 C5 111.5(6)
C8 C7 C12 122.1(7)
C8 C7 N1 119.1(7)
C12 C7 N1 118.5(7)
C9 C8 C7 118.2(9)
C9 C8 C16 121.1(9)
C7 C8 C16 120.7(7)
C10 C9 C8 121.9(10)
C11 C10 C9 119.6(8)
C10 C11 C12 123.7(10)
C7 C12 C11 114.4(8)
C7 C12 C13 124.7(7)
C11 C12 C13 120.8(9)
C12 C13 C15 113.6(8)
C12 C13 C14 110.7(9)
C15 C13 C14 108.9(9)
C8 C16 C18 115.9(10)
C8 C16 C17 112.5(10)
C18 C16 C17 105.0(11)
N2 C21 C22 115.7(12)
N3 C22 C21 113.7(9)

loop_
_geom_bond_atom_site_label_1
_geom_bond_atom_site_label_2
_geom_bond_distance
Co1 N1 1.999(6)
Co1 C25 2.039(10)
Co1 N3 2.141(7)
Co1 N2 2.186(7)
F1 C1 1.359(8)
F2 C2 1.310(10)
F3 C3 1.361(9)
F4 C4 1.349(9)
F5 C5 1.339(8)
N1 C6 1.365(9)
N1 C7 1.473(9)
N2 C21 1.426(16)
N2 C19 1.464(14)
N2 C20 1.479(13)
N3 C23 1.463(12)
N3 C24 1.489(12)
N3 C22 1.500(12)
C1 C2 1.364(11)
C1 C6 1.392(10)
C2 C3 1.380(12)
C3 C4 1.342(12)
C4 C5 1.380(10)
C5 C6 1.421(9)
C7 C8 1.392(12)
C7 C12 1.411(11)
C8 C9 1.380(11)
C8 C16 1.471(14)
C9 C10 1.351(15)
C10 C11 1.338(15)
C11 C12 1.421(11)
C12 C13 1.506(13)
C13 C15 1.533(14)
C13 C14 1.548(13)
C16 C18 1.547(15)
C16 C17 1.554(17)
C21 C22 1.506(9)
